data_4342757
loop_
_publ_author_name
'Zhu, Yuan-Yuan'
'Zhu, Ming-Sheng'
'Yin, Ting-Ting'
'Meng, Yin-Shan'
'Wu, Zong-Quan'
'Zhang, Yi-Quan'
'Gao, Song'

_publ_section_title
;
 Cobalt(II) Coordination Polymer Exhibiting Single-Ion-Magnet-Type
 Field-Induced Slow Relaxation Behavior.
;
_journal_issue 8
_journal_name_full 'Inorganic chemistry'
_journal_page_first 3716
_journal_page_last 3718
_journal_paper_doi 10.1021/ic5029299
_journal_volume 54
_journal_year 2015
_chemical_formula_moiety C12H14N14NiOS2
_chemical_formula_sum 'C12 H14 N14 Ni O S2'
_chemical_formula_weight 493.20
_chemical_name_common Ni-btm-SCN
_chemical_name_systematic
; 
 ? 
;
_space_group_IT_number 63
_symmetry_cell_setting orthorhombic
_symmetry_space_group_name_Hall '-C 2c 2'
_symmetry_space_group_name_H-M 'C m c m'
_atom_sites_solution_hydrogens geom
_atom_sites_solution_primary direct
_atom_sites_solution_secondary difmap
_audit_creation_method SHELXL-97
_cell_angle_alpha 90.00
_cell_angle_beta 90.00
_cell_angle_gamma 90.00
_cell_formula_units_Z 4
_cell_length_a 12.747(3)
_cell_length_b 9.520(2)
_cell_length_c 17.420(4)
_cell_measurement_reflns_used 7674
_cell_measurement_temperature 296(2)
_cell_measurement_theta_max 26.00
_cell_measurement_theta_min 2.34
_cell_volume 2113.9(8)
_computing_cell_refinement
;
CrysAlisPro, Agilent Technologies,
Version 1.171.36.21 (release 14-08-2012 CrysAlis171 .NET)
(compiled Sep 14 2012,17:21:16)
;
_computing_data_collection
;
CrysAlisPro, Agilent Technologies,
Version 1.171.36.21 (release 14-08-2012 CrysAlis171 .NET)
(compiled Sep 14 2012,17:21:16)
;
_computing_data_reduction
;
CrysAlisPro, Agilent Technologies,
Version 1.171.36.21 (release 14-08-2012 CrysAlis171 .NET)
(compiled Sep 14 2012,17:21:16)
;
_computing_molecular_graphics
;
O. V. Dolomanov, L. J. Bourhis, R. J. Gildea, J. A. K. Howard and H. Puschmann,
OLEX2: a complete structure solution, refinement and analysis program.
J. Appl. Cryst. (2009). 42, 339-341.
;
_computing_publication_material 'SHELX-97 (Sheldrick, 1997)'
_computing_structure_refinement 'SHELXL-97 (Sheldrick, 1997)'
_computing_structure_solution 'SHELXS-97 (Sheldrick, 1990)'
_diffrn_ambient_temperature 296(2)
_diffrn_detector_area_resol_mean 10.3914
_diffrn_measured_fraction_theta_full 0.999
_diffrn_measured_fraction_theta_max 0.999
_diffrn_measurement_device_type 'SuperNova, Dual, Cu at zero, Atlas'
_diffrn_measurement_method '\w scans'
_diffrn_radiation_monochromator mirror
_diffrn_radiation_source 'SuperNova (Mo) X-ray Source'
_diffrn_radiation_type MoK\a
_diffrn_radiation_wavelength 0.71073
_diffrn_reflns_av_R_equivalents 0.0451
_diffrn_reflns_av_sigmaI/netI 0.0297
_diffrn_reflns_limit_h_max 15
_diffrn_reflns_limit_h_min -15
_diffrn_reflns_limit_k_max 11
_diffrn_reflns_limit_k_min -11
_diffrn_reflns_limit_l_max 21
_diffrn_reflns_limit_l_min -21
_diffrn_reflns_number 7674
_diffrn_reflns_theta_full 26.00
_diffrn_reflns_theta_max 26.00
_diffrn_reflns_theta_min 2.34
_diffrn_standards_decay_% none
_exptl_absorpt_coefficient_mu 1.152
_exptl_absorpt_correction_T_max 0.8935
_exptl_absorpt_correction_T_min 0.7024
_exptl_absorpt_correction_type multi-scan
_exptl_absorpt_process_details
; 
CrysAlisPro, Agilent Technologies,
Version 1.171.36.28 (release 01-02-2013 CrysAlis171 .NET)
(compiled Feb  1 2013,16:14:44)
Empirical absorption correction using spherical harmonics, implemented in SCALE3 ABSPACK scaling algorithm.
;
_exptl_crystal_colour blue
_exptl_crystal_density_diffrn 1.550
_exptl_crystal_density_method 'not measured'
_exptl_crystal_description needle
_exptl_crystal_F_000 1008
_exptl_crystal_size_max 0.33
_exptl_crystal_size_mid 0.12
_exptl_crystal_size_min 0.10
_refine_diff_density_max 0.849
_refine_diff_density_min -0.950
_refine_diff_density_rms 0.103
_refine_ls_extinction_method none
_refine_ls_goodness_of_fit_ref 1.389
_refine_ls_hydrogen_treatment constr
_refine_ls_matrix_type full
_refine_ls_number_parameters 78
_refine_ls_number_reflns 1128
_refine_ls_number_restraints 6
_refine_ls_restrained_S_all 1.386
_refine_ls_R_factor_all 0.0567
_refine_ls_R_factor_gt 0.0527
_refine_ls_shift/su_max 0.000
_refine_ls_shift/su_mean 0.000
_refine_ls_structure_factor_coef Fsqd
_refine_ls_weighting_details 'calc w=1/[\s^2^(Fo^2^)+(0.0648P)^2^+5.1374P] where P=(Fo^2^+2Fc^2^)/3'
_refine_ls_weighting_scheme calc
_refine_ls_wR_factor_gt 0.1502
_refine_ls_wR_factor_ref 0.1550
_reflns_number_gt 1019
_reflns_number_total 1128
_reflns_threshold_expression >2sigma(I)
_cod_data_source_file ic5029299_si_002.cif
_cod_data_source_block 1037974
_cod_depositor_comments 'Adding full bibliography for 4342756--4342758.cif.'
_cod_original_cell_volume 2114.1(9)
_cod_original_sg_symbol_H-M Cmcm
_cod_database_code 4342757

loop_
_symmetry_equiv_pos_as_xyz
'x, y, z'
'-x, -y, z+1/2'
'-x, y, -z+1/2'
'x, -y, -z'
'x+1/2, y+1/2, z'
'-x+1/2, -y+1/2, z+1/2'
'-x+1/2, y+1/2, -z+1/2'
'x+1/2, -y+1/2, -z'
'-x, -y, -z'
'x, y, -z-1/2'
'x, -y, z-1/2'
'-x, y, z'
'-x+1/2, -y+1/2, -z'
'x+1/2, y+1/2, -z-1/2'
'x+1/2, -y+1/2, z-1/2'
'-x+1/2, y+1/2, z'

loop_
_atom_site_label
_atom_site_type_symbol
_atom_site_fract_x
_atom_site_fract_y
_atom_site_fract_z
_atom_site_U_iso_or_equiv
_atom_site_adp_type
_atom_site_occupancy
_atom_site_symmetry_multiplicity
_atom_site_calc_flag
_atom_site_refinement_flags
Ni1 Ni 0.0000 0.0000 0.5000 0.0265(3) Uani 1 4 d S
C1 C 0.2727(4) 0.0298(6) 0.7500 0.0325(11) Uani 1 2 d S
H1A H 0.3404 0.0762 0.7500 0.039 Uiso 1 2 calc SR
H1B H 0.2848 -0.0708 0.7500 0.039 Uiso 1 2 calc SR
C2 C 0.1559(3) -0.0113(4) 0.6363(2) 0.0335(8) Uani 1 1 d .
H2 H 0.1451 -0.1072 0.6430 0.040 Uiso 1 1 calc R
C3 C 0.1531(4) 0.1953(4) 0.5954(2) 0.0481(11) Uani 1 1 d .
H3 H 0.1371 0.2727 0.5650 0.058 Uiso 1 1 calc R
C4 C 0.0000 0.3094(5) 0.4249(3) 0.0336(11) Uani 1 2 d S
N1 N 0.1147(2) 0.0646(3) 0.58076(16) 0.0327(7) Uani 1 1 d .
N2 N 0.2152(2) 0.0688(3) 0.68124(16) 0.0312(7) Uani 1 1 d .
N3 N 0.2140(3) 0.2035(3) 0.6551(2) 0.0501(10) Uani 1 1 d .
N4 N 0.0000 0.2003(4) 0.4533(2) 0.0355(10) Uani 1 2 d S
S1 S 0.0000 0.46200(18) 0.38158(12) 0.0635(6) Uani 1 2 d S
O1W O 0.0000 0.209(2) 0.2500 0.203(8) Uani 1 4 d SU
H1W H 0.0000 0.2652 0.2880 0.243 Uiso 1 2 d SR

loop_
_atom_site_aniso_label
_atom_site_aniso_U_11
_atom_site_aniso_U_22
_atom_site_aniso_U_33
_atom_site_aniso_U_23
_atom_site_aniso_U_13
_atom_site_aniso_U_12
Ni1 0.0348(5) 0.0200(5) 0.0247(5) 0.0011(3) 0.000 0.000
C1 0.032(3) 0.037(3) 0.028(2) 0.000 0.000 0.003(2)
C2 0.043(2) 0.0255(17) 0.0322(19) -0.0010(13) -0.0023(15) 0.0001(14)
C3 0.065(3) 0.0322(19) 0.047(2) 0.0100(17) -0.018(2) -0.0099(19)
C4 0.038(3) 0.029(3) 0.034(3) 0.001(2) 0.000 0.000
N1 0.0394(17) 0.0272(14) 0.0314(15) 0.0003(12) -0.0026(12) -0.0012(13)
N2 0.0359(15) 0.0274(14) 0.0303(15) 0.0011(11) -0.0029(12) -0.0027(12)
N3 0.069(2) 0.0308(17) 0.050(2) 0.0100(15) -0.0207(18) -0.0141(17)
N4 0.046(3) 0.026(2) 0.034(2) 0.0045(18) 0.000 0.000
S1 0.0852(13) 0.0368(9) 0.0684(12) 0.0237(8) 0.000 0.000
O1W 0.208(11) 0.210(11) 0.190(10) 0.000 0.000 0.000

loop_
_atom_type_symbol
_atom_type_description
_atom_type_scat_dispersion_real
_atom_type_scat_dispersion_imag
_atom_type_scat_source
C C 0.0033 0.0016 'International Tables Vol C Tables 4.2.6.8 and 6.1.1.4'
H H 0.0000 0.0000 'International Tables Vol C Tables 4.2.6.8 and 6.1.1.4'
N N 0.0061 0.0033 'International Tables Vol C Tables 4.2.6.8 and 6.1.1.4'
S S 0.1246 0.1234 'International Tables Vol C Tables 4.2.6.8 and 6.1.1.4'
Ni Ni 0.3393 1.1124 'International Tables Vol C Tables 4.2.6.8 and 6.1.1.4'
O O 0.0106 0.0060 'International Tables Vol C Tables 4.2.6.8 and 6.1.1.4'

loop_
_geom_angle_atom_site_label_1
_geom_angle_atom_site_label_2
_geom_angle_atom_site_label_3
_geom_angle
_geom_angle_site_symmetry_1
_geom_angle_site_symmetry_3
N4 Ni1 N4 180.0 . 9_556
N4 Ni1 N1 89.64(12) . .
N4 Ni1 N1 90.36(12) 9_556 .
N4 Ni1 N1 90.36(12) . 9_556
N4 Ni1 N1 89.64(12) 9_556 9_556
N1 Ni1 N1 180.0 . 9_556
N4 Ni1 N1 90.36(12) . 4_556
N4 Ni1 N1 89.64(12) 9_556 4_556
N1 Ni1 N1 92.81(16) . 4_556
N1 Ni1 N1 87.19(16) 9_556 4_556
N4 Ni1 N1 89.64(12) . 12
N4 Ni1 N1 90.36(12) 9_556 12
N1 Ni1 N1 87.19(16) . 12
N1 Ni1 N1 92.81(16) 9_556 12
N1 Ni1 N1 180.000(1) 4_556 12
N2 C1 N2 111.1(4) . 10_557
N2 C1 H1A 109.4 . .
N2 C1 H1A 109.4 10_557 .
N2 C1 H1B 109.4 . .
N2 C1 H1B 109.4 10_557 .
H1A C1 H1B 108.0 . .
N1 C2 N2 110.2(3) . .
N1 C2 H2 124.9 . .
N2 C2 H2 124.9 . .
N3 C3 N1 114.8(3) . .
N3 C3 H3 122.6 . .
N1 C3 H3 122.6 . .
N4 C4 S1 178.0(5) . .
C2 N1 C3 102.7(3) . .
C2 N1 Ni1 127.1(2) . .
C3 N1 Ni1 129.6(2) . .
C2 N2 N3 109.7(3) . .
C2 N2 C1 128.8(3) . .
N3 N2 C1 121.5(3) . .
C3 N3 N2 102.6(3) . .
C4 N4 Ni1 177.6(4) . .

loop_
_geom_bond_atom_site_label_1
_geom_bond_atom_site_label_2
_geom_bond_distance
_geom_bond_site_symmetry_2
Ni1 N4 2.073(4) .
Ni1 N4 2.073(4) 9_556
Ni1 N1 2.120(3) .
Ni1 N1 2.120(3) 9_556
Ni1 N1 2.120(3) 4_556
Ni1 N1 2.120(3) 12
C1 N2 1.453(4) .
C1 N2 1.453(4) 10_557
C1 H1A 0.9700 .
C1 H1B 0.9700 .
C2 N1 1.317(5) .
C2 N2 1.329(5) .
C2 H2 0.9300 .
C3 N3 1.300(5) .
C3 N1 1.361(5) .
C3 H3 0.9300 .
C4 N4 1.151(7) .
C4 S1 1.637(5) .
N2 N3 1.361(4) .
O1W H1W 0.8500 .
